data_1543875
loop_
_publ_author_name
'Rodrigues, Vinola Z.'
'Suchetan, P. A.'
'Saritha, L.'
'Lokanath, N. K.'
'Naveen, S.'

_publ_section_title
;
 4-Bromo-<i>N</i>-(4-fluorophenyl)benzenesulfonamide
;
_journal_coeditor_code LH4010
_journal_issue 8
_journal_name_full IUCrData
_journal_page_first x161256
_journal_paper_doi 10.1107/S2414314616012566
_journal_volume 1
_journal_year 2016
_chemical_formula_iupac 'C12 H9 Br F N O2 S'
_chemical_formula_moiety 'C12 H9 Br F N O2 S'
_chemical_formula_sum 'C12 H9 Br F N O2 S'
_chemical_formula_weight 330.17
_chemical_name_systematic
;
4-Bromo-<i>N</i>-(4-fluorophenyl)benzenesulfonamide
;
_space_group_IT_number 33
_symmetry_cell_setting orthorhombic
_symmetry_space_group_name_Hall 'P 2c -2n'
_symmetry_space_group_name_H-M 'P n a 21'
_atom_sites_solution_hydrogens geom
_atom_sites_solution_primary direct
_atom_sites_solution_secondary difmap
_audit_creation_method SHELXL-97
_cell_angle_alpha 90.00
_cell_angle_beta 90.00
_cell_angle_gamma 90.00
_cell_formula_units_Z 4
_cell_length_a 19.7608(6)
_cell_length_b 12.4156(4)
_cell_length_c 5.0776(2)
_cell_measurement_reflns_used 137
_cell_measurement_temperature 296(2)
_cell_measurement_theta_max 64.1
_cell_measurement_theta_min 5.7
_cell_volume 1245.75(7)
_computing_cell_refinement 'APEX2 and SAINT-Plus (Bruker, 2009)'
_computing_data_collection 'APEX2 (Bruker, 2009)'
_computing_data_reduction 'SAINT-Plus and XPREP (Bruker, 2009)'
_computing_molecular_graphics 'Mercury (Macrae et al., 2008)'
_computing_publication_material 'SHELXL97 (Sheldrick, 2008)'
_computing_structure_refinement 'SHELXL97 (Sheldrick, 2008)'
_computing_structure_solution 'SHELXS97 (Sheldrick, 2008)'
_diffrn_ambient_temperature 296(2)
_diffrn_measured_fraction_theta_full 0.981
_diffrn_measured_fraction_theta_max 0.981
_diffrn_measurement_device_type 'Bruker APEXII'
_diffrn_measurement_method '\f and \w scans'
_diffrn_radiation_monochromator graphite
_diffrn_radiation_source 'fine-focus sealed tube'
_diffrn_radiation_type CuK\a
_diffrn_radiation_wavelength 1.54178
_diffrn_reflns_av_R_equivalents 0.0526
_diffrn_reflns_av_sigmaI/netI 0.0548
_diffrn_reflns_limit_h_max 22
_diffrn_reflns_limit_h_min -22
_diffrn_reflns_limit_k_max 12
_diffrn_reflns_limit_k_min -14
_diffrn_reflns_limit_l_max 5
_diffrn_reflns_limit_l_min -5
_diffrn_reflns_number 5649
_diffrn_reflns_theta_full 64.09
_diffrn_reflns_theta_max 64.09
_diffrn_reflns_theta_min 5.72
_diffrn_standards_decay_% 0.1
_diffrn_standards_interval_count 1
_diffrn_standards_interval_time 1
_diffrn_standards_number 1
_exptl_absorpt_coefficient_mu 6.144
_exptl_absorpt_correction_T_max 0.311
_exptl_absorpt_correction_T_min 0.238
_exptl_absorpt_correction_type multi-scan
_exptl_absorpt_process_details '(SADABS; Bruker, 2009)'
_exptl_crystal_colour Colourless
_exptl_crystal_density_diffrn 1.760
_exptl_crystal_density_method 'not measured'
_exptl_crystal_description Prism
_exptl_crystal_F_000 656
_exptl_crystal_size_max 0.27
_exptl_crystal_size_mid 0.24
_exptl_crystal_size_min 0.19
_refine_diff_density_max 0.401
_refine_diff_density_min -0.360
_refine_ls_abs_structure_details 'Flack (1983), 547 Friedel pairs'
_refine_ls_abs_structure_Flack 0.01(3)
_refine_ls_extinction_method none
_refine_ls_goodness_of_fit_ref 1.034
_refine_ls_hydrogen_treatment mixed
_refine_ls_matrix_type full
_refine_ls_number_parameters 167
_refine_ls_number_reflns 1688
_refine_ls_number_restraints 2
_refine_ls_restrained_S_all 1.033
_refine_ls_R_factor_all 0.0346
_refine_ls_R_factor_gt 0.0334
_refine_ls_shift/su_max 0.000
_refine_ls_shift/su_mean 0.000
_refine_ls_structure_factor_coef Fsqd
_refine_ls_weighting_details 'calc w=1/[\s^2^(Fo^2^)+(0.0511P)^2^] where P=(Fo^2^+2Fc^2^)/3'
_refine_ls_weighting_scheme calc
_refine_ls_wR_factor_gt 0.0823
_refine_ls_wR_factor_ref 0.0833
_reflns_number_gt 1621
_reflns_number_total 1688
_reflns_threshold_expression I>2\s(I)
_cod_data_source_file lh4010sup1.cif
_cod_data_source_block I
_cod_database_code 1543875

loop_
_symmetry_equiv_pos_as_xyz
'x, y, z'
'-x, -y, z+1/2'
'-x+1/2, y+1/2, z+1/2'
'x+1/2, -y+1/2, z'

loop_
_atom_site_type_symbol
_atom_site_label
_atom_site_fract_x
_atom_site_fract_y
_atom_site_fract_z
_atom_site_U_iso_or_equiv
_atom_site_adp_type
_atom_site_calc_flag
_atom_site_refinement_flags
_atom_site_occupancy
_atom_site_symmetry_multiplicity
C C1 0.39127(18) 0.1909(3) 0.1353(8) 0.0265(8) Uani d . 1 1
C C2 0.34960(19) 0.1649(3) 0.3425(9) 0.0296(9) Uani d . 1 1
H H2 0.3549 0.0997 0.4302 0.036 Uiso calc R 1 1
C C3 0.2997(2) 0.2365(3) 0.4200(8) 0.0289(9) Uani d . 1 1
H H3 0.2707 0.2196 0.5580 0.035 Uiso calc R 1 1
C C4 0.29376(18) 0.3337(3) 0.2885(7) 0.0217(8) Uani d . 1 1
C C5 0.3370(2) 0.3607(4) 0.0829(8) 0.0300(10) Uani d . 1 1
H H5 0.3328 0.4267 -0.0022 0.036 Uiso calc R 1 1
C C6 0.38626(18) 0.2882(3) 0.0067(10) 0.0326(9) Uani d . 1 1
H H6 0.4157 0.3049 -0.1301 0.039 Uiso calc R 1 1
C C7 0.13069(18) 0.2839(3) 0.2275(7) 0.0227(8) Uani d . 1 1
C C8 0.08360(19) 0.2754(3) 0.4302(7) 0.0266(9) Uani d . 1 1
H H8 0.0739 0.3348 0.5351 0.032 Uiso calc R 1 1
C C9 0.05147(18) 0.1789(3) 0.4750(9) 0.0296(10) Uani d . 1 1
H H9 0.0208 0.1717 0.6129 0.035 Uiso calc R 1 1
C C10 0.0654(2) 0.0936(3) 0.3131(9) 0.0272(10) Uani d . 1 1
C C11 0.1114(2) 0.0990(3) 0.1087(9) 0.0290(10) Uani d . 1 1
H H11 0.1195 0.0398 0.0009 0.035 Uiso calc R 1 1
C C12 0.14518(19) 0.1957(3) 0.0700(8) 0.0276(9) Uani d . 1 1
H H12 0.1776 0.2014 -0.0620 0.033 Uiso calc R 1 1
N N1 0.16334(17) 0.3861(3) 0.1795(6) 0.0221(7) Uani d D 1 1
O O1 0.24522(13) 0.5284(2) 0.2820(5) 0.0270(6) Uani d . 1 1
O O2 0.20711(16) 0.4034(2) 0.6338(6) 0.0283(7) Uani d . 1 1
F F1 0.03373(12) -0.0025(2) 0.3541(6) 0.0388(6) Uani d . 1 1
S S1 0.22670(5) 0.42265(7) 0.3659(2) 0.0217(2) Uani d . 1 1
Br Br1 0.457510(19) 0.09041(3) 0.01845(10) 0.03674(18) Uani d . 1 1
H H1 0.170(2) 0.393(3) 0.005(3) 0.030(12) Uiso d D 1 1

loop_
_atom_site_aniso_label
_atom_site_aniso_U_11
_atom_site_aniso_U_22
_atom_site_aniso_U_33
_atom_site_aniso_U_12
_atom_site_aniso_U_13
_atom_site_aniso_U_23
C1 0.0271(18) 0.022(2) 0.031(2) -0.0001(16) -0.0040(15) -0.0053(19)
C2 0.035(2) 0.022(2) 0.032(2) -0.0024(17) -0.0043(17) 0.0052(19)
C3 0.037(2) 0.025(2) 0.025(2) -0.0022(17) 0.0048(15) 0.0017(17)
C4 0.0228(17) 0.023(2) 0.0193(19) -0.0017(16) -0.0004(13) 0.0006(15)
C5 0.036(2) 0.023(2) 0.031(2) 0.0010(17) 0.0039(16) 0.0071(17)
C6 0.0282(18) 0.037(2) 0.033(2) -0.0012(16) 0.0095(18) -0.001(2)
C7 0.0263(19) 0.024(2) 0.0178(19) -0.0003(16) -0.0008(14) 0.0044(16)
C8 0.0289(19) 0.027(2) 0.024(2) 0.0023(17) 0.0050(14) -0.0029(16)
C9 0.0265(17) 0.033(2) 0.029(3) 0.0018(16) 0.0073(17) 0.002(2)
C10 0.028(2) 0.023(2) 0.030(3) -0.0038(15) -0.0023(18) 0.0020(16)
C11 0.036(2) 0.026(2) 0.024(2) -0.0017(16) 0.0017(17) -0.0043(17)
C12 0.0324(19) 0.029(2) 0.021(2) -0.0022(15) 0.0053(15) -0.0033(17)
N1 0.0306(17) 0.0239(16) 0.0119(18) -0.0016(14) 0.0008(13) 0.0029(14)
O1 0.0390(15) 0.0165(14) 0.0254(14) -0.0004(12) 0.0021(11) 0.0033(11)
O2 0.0375(17) 0.0278(17) 0.0195(16) -0.0011(11) 0.0030(13) 0.0002(11)
F1 0.0447(13) 0.0287(14) 0.0430(16) -0.0109(10) -0.0002(12) 0.0024(13)
S1 0.0288(5) 0.0207(5) 0.0156(4) -0.0003(3) 0.0014(4) 0.0003(4)
Br1 0.0296(3) 0.0300(3) 0.0506(3) 0.00444(15) 0.0016(2) -0.0070(3)

loop_
_atom_type_symbol
_atom_type_description
_atom_type_scat_dispersion_real
_atom_type_scat_dispersion_imag
_atom_type_scat_source
C C 0.0181 0.0091 'International Tables Vol C Tables 4.2.6.8 and 6.1.1.4'
H H 0.0000 0.0000 'International Tables Vol C Tables 4.2.6.8 and 6.1.1.4'
N N 0.0311 0.0180 'International Tables Vol C Tables 4.2.6.8 and 6.1.1.4'
O O 0.0492 0.0322 'International Tables Vol C Tables 4.2.6.8 and 6.1.1.4'
F F 0.0727 0.0534 'International Tables Vol C Tables 4.2.6.8 and 6.1.1.4'
S S 0.3331 0.5567 'International Tables Vol C Tables 4.2.6.8 and 6.1.1.4'
Br Br -0.6763 1.2805 'International Tables Vol C Tables 4.2.6.8 and 6.1.1.4'

loop_
_geom_angle_atom_site_label_1
_geom_angle_atom_site_label_2
_geom_angle_atom_site_label_3
_geom_angle
C2 C1 C6 121.7(4)
C2 C1 Br1 119.8(3)
C6 C1 Br1 118.5(3)
C1 C2 C3 119.6(4)
C1 C2 H2 120.2
C3 C2 H2 120.2
C4 C3 C2 118.9(4)
C4 C3 H3 120.6
C2 C3 H3 120.6
C3 C4 C5 121.4(4)
C3 C4 S1 120.0(3)
C5 C4 S1 118.4(3)
C6 C5 C4 119.1(4)
C6 C5 H5 120.5
C4 C5 H5 120.5
C1 C6 C5 119.3(4)
C1 C6 H6 120.3
C5 C6 H6 120.3
C12 C7 C8 120.3(4)
C12 C7 N1 120.3(3)
C8 C7 N1 119.4(4)
C9 C8 C7 119.8(4)
C9 C8 H8 120.1
C7 C8 H8 120.1
C10 C9 C8 118.8(4)
C10 C9 H9 120.6
C8 C9 H9 120.6
F1 C10 C9 119.6(4)
F1 C10 C11 117.3(4)
C9 C10 C11 123.1(4)
C10 C11 C12 117.7(4)
C10 C11 H11 121.1
C12 C11 H11 121.1
C7 C12 C11 120.2(4)
C7 C12 H12 119.9
C11 C12 H12 119.9
C7 N1 S1 119.2(2)
C7 N1 H1 108(3)
S1 N1 H1 116(3)
O1 S1 O2 120.34(16)
O1 S1 N1 106.20(17)
O2 S1 N1 107.23(17)
O1 S1 C4 108.41(17)
O2 S1 C4 107.98(18)
N1 S1 C4 105.81(17)

loop_
_geom_bond_atom_site_label_1
_geom_bond_atom_site_label_2
_geom_bond_distance
C1 C2 1.374(6)
C1 C6 1.377(6)
C1 Br1 1.903(4)
C2 C3 1.385(6)
C2 H2 0.9300
C3 C4 1.384(6)
C3 H3 0.9300
C4 C5 1.390(5)
C4 S1 1.769(4)
C5 C6 1.382(6)
C5 H5 0.9300
C6 H6 0.9300
C7 C12 1.386(5)
C7 C8 1.392(5)
C7 N1 1.445(5)
C8 C9 1.375(6)
C8 H8 0.9300
C9 C10 1.369(6)
C9 H9 0.9300
C10 F1 1.363(5)
C10 C11 1.382(7)
C11 C12 1.388(6)
C11 H11 0.9300
C12 H12 0.9300
N1 S1 1.634(3)
N1 H1 0.900(10)
O1 S1 1.428(3)
O2 S1 1.434(3)

loop_
_geom_hbond_atom_site_label_D
_geom_hbond_atom_site_label_H
_geom_hbond_atom_site_label_A
_geom_hbond_site_symmetry_A
_geom_hbond_distance_DH
_geom_hbond_distance_HA
_geom_hbond_distance_DA
_geom_hbond_angle_DHA
N1 H1 O2 1_554 0.900(17) 2.03(2) 2.911(4) 167(4)

loop_
_geom_torsion_atom_site_label_1
_geom_torsion_atom_site_label_2
_geom_torsion_atom_site_label_3
_geom_torsion_atom_site_label_4
_geom_torsion
C6 C1 C2 C3 2.1(6)
Br1 C1 C2 C3 -177.4(3)
C1 C2 C3 C4 -1.0(6)
C2 C3 C4 C5 -0.4(6)
C2 C3 C4 S1 175.3(3)
C3 C4 C5 C6 0.8(6)
S1 C4 C5 C6 -174.9(3)
C2 C1 C6 C5 -1.7(6)
Br1 C1 C6 C5 177.8(3)
C4 C5 C6 C1 0.2(6)
C12 C7 C8 C9 0.2(6)
N1 C7 C8 C9 179.0(4)
C7 C8 C9 C10 -1.8(6)
C8 C9 C10 F1 -179.7(4)
C8 C9 C10 C11 1.4(7)
F1 C10 C11 C12 -178.3(4)
C9 C10 C11 C12 0.6(7)
C8 C7 C12 C11 1.8(6)
N1 C7 C12 C11 -177.0(4)
C10 C11 C12 C7 -2.1(6)
C12 C7 N1 S1 -101.4(4)
C8 C7 N1 S1 79.8(4)
C7 N1 S1 O1 -176.5(3)
C7 N1 S1 O2 -46.7(3)
C7 N1 S1 C4 68.4(3)
C3 C4 S1 O1 158.8(3)
C5 C4 S1 O1 -25.4(4)
C3 C4 S1 O2 26.9(4)
C5 C4 S1 O2 -157.3(3)
C3 C4 S1 N1 -87.7(3)
C5 C4 S1 N1 88.2(3)

_cod_database_fobs_code 1543875
